data_4309811
loop_
_publ_author_name
'Cheng-Han Yang'
'Shih-Wen Li'
'Yun Chi'
'Yi-Ming Cheng'
'Yu-Shan Yeh'
'Pi-Tai Chou'
'Gene-Hsiang Lee'
'Chih-Hsiang Wang'
'Ching-Fong Shu'

_publ_section_title
;
Heteroleptic Cyclometalated Iridium(III) Complexes Displaying Blue
Phosphorescence in Solution and Solid State at Room Temperature
;
_journal_name_full 'Inorganic Chemistry'
_journal_page_first 7770
_journal_page_last 7780
_journal_paper_doi 10.1021/ic050311g
_journal_volume 44
_journal_year 2005
_chemical_formula_sum 'C27 H15 F7 Ir N7'
_chemical_formula_weight 762.66
_chemical_name_systematic
; 
 ? 
;
_space_group_IT_number 14
_symmetry_cell_setting monoclinic
_symmetry_space_group_name_Hall '-P 2ybc'
_symmetry_space_group_name_H-M 'P 1 21/c 1'
_atom_sites_solution_hydrogens geom
_atom_sites_solution_primary direct
_atom_sites_solution_secondary difmap
_audit_creation_method SHELXL-97
_cell_angle_alpha 90.00
_cell_angle_beta 104.3161(9)
_cell_angle_gamma 90.00
_cell_formula_units_Z 4
_cell_length_a 10.3424(4)
_cell_length_b 12.9104(5)
_cell_length_c 19.8601(7)
_cell_measurement_reflns_used 6802
_cell_measurement_temperature 295(2)
_cell_measurement_theta_max 24.98
_cell_measurement_theta_min 2.55
_cell_volume 2569.46(17)
_computing_cell_refinement 'Bruker SAINT'
_computing_data_collection 'Bruker SMART'
_computing_data_reduction 'Bruker SAINT'
_computing_molecular_graphics 'Bruker SHELXTL'
_computing_publication_material 'Bruker SHELXTL'
_computing_structure_refinement 'SHELXL-97 (Sheldrick, 1997)'
_computing_structure_solution 'SHELXS-97 (Sheldrick, 1990)'
_diffrn_ambient_temperature 295(2)
_diffrn_measured_fraction_theta_full 0.999
_diffrn_measured_fraction_theta_max 0.999
_diffrn_measurement_device_type 'BRUKER SMART ApexCCD area detector'
_diffrn_measurement_method 'omega scans'
_diffrn_radiation_monochromator graphite
_diffrn_radiation_source 'fine-focus sealed tube'
_diffrn_radiation_type MoK\a
_diffrn_radiation_wavelength 0.71073
_diffrn_reflns_av_R_equivalents 0.0360
_diffrn_reflns_av_sigmaI/netI 0.0328
_diffrn_reflns_limit_h_max 13
_diffrn_reflns_limit_h_min -13
_diffrn_reflns_limit_k_max 16
_diffrn_reflns_limit_k_min -16
_diffrn_reflns_limit_l_max 25
_diffrn_reflns_limit_l_min -25
_diffrn_reflns_number 25271
_diffrn_reflns_theta_full 27.50
_diffrn_reflns_theta_max 27.50
_diffrn_reflns_theta_min 1.90
_exptl_absorpt_coefficient_mu 5.280
_exptl_absorpt_correction_T_max 0.5047
_exptl_absorpt_correction_T_min 0.3003
_exptl_absorpt_correction_type multi-scan
_exptl_crystal_colour colorless
_exptl_crystal_density_diffrn 1.972
_exptl_crystal_density_meas 0
_exptl_crystal_density_method 'not measured'
_exptl_crystal_description plate
_exptl_crystal_F_000 1464
_exptl_crystal_size_max 0.30
_exptl_crystal_size_mid 0.30
_exptl_crystal_size_min 0.15
_refine_diff_density_max 0.936
_refine_diff_density_min -0.563
_refine_diff_density_rms 0.094
_refine_ls_extinction_method none
_refine_ls_goodness_of_fit_ref 1.017
_refine_ls_hydrogen_treatment mixed
_refine_ls_matrix_type full
_refine_ls_number_parameters 379
_refine_ls_number_reflns 5904
_refine_ls_number_restraints 0
_refine_ls_restrained_S_all 1.017
_refine_ls_R_factor_all 0.0348
_refine_ls_R_factor_gt 0.0274
_refine_ls_shift/su_max 0.003
_refine_ls_shift/su_mean 0.000
_refine_ls_structure_factor_coef Fsqd
_refine_ls_weighting_details 'calc w=1/[\s^2^(Fo^2^)+(0.0368P)^2^+1.0200P] where P=(Fo^2^+2Fc^2^)/3'
_refine_ls_weighting_scheme calc
_refine_ls_wR_factor_gt 0.0663
_refine_ls_wR_factor_ref 0.0696
_reflns_number_gt 5032
_reflns_number_total 5904
_reflns_threshold_expression >2sigma(I)
_cod_data_source_file ic050311gsi20050301_082103.cif
_cod_data_source_block ic10149
_cod_depositor_comments
;
The following automatic conversions were performed:
'_symmetry_cell_setting' value 'Monoclinic' changed to 'monoclinic'
according to '/home/saulius/struct/CIF-dictionaries/cif_core.dic'
dictionary named 'cif_core.dic' version 2.4.1 from 2010-06-29.

Automatic conversion script
Id: cif_fix_enum 1527 2010-12-29 10:47:43Z saulius 
;
_cod_database_code 4309811

loop_
_symmetry_equiv_pos_as_xyz
'x, y, z'
'-x, y+1/2, -z+1/2'
'-x, -y, -z'
'x, -y-1/2, z-1/2'

loop_
_atom_site_label
_atom_site_type_symbol
_atom_site_fract_x
_atom_site_fract_y
_atom_site_fract_z
_atom_site_U_iso_or_equiv
_atom_site_adp_type
_atom_site_occupancy
_atom_site_symmetry_multiplicity
_atom_site_calc_flag
_atom_site_refinement_flags
_atom_site_disorder_assembly
_atom_site_disorder_group
Ir Ir 0.196751(13) 0.116239(10) 0.798831(7) 0.03322(6) Uani 1 1 d . . .
N1 N 0.3047(3) 0.2242(2) 0.76480(16) 0.0419(7) Uani 1 1 d . . .
N2 N 0.3505(3) 0.3033(2) 0.80963(18) 0.0466(8) Uani 1 1 d . . .
N3 N 0.1046(3) 0.0089(2) 0.84394(17) 0.0448(8) Uani 1 1 d . . .
N4 N 0.1866(4) -0.0550(3) 0.88930(18) 0.0544(9) Uani 1 1 d . . .
N5 N 0.0068(3) 0.1693(2) 0.73792(16) 0.0388(7) Uani 1 1 d . . .
N6 N 0.1667(3) 0.0266(2) 0.70830(15) 0.0366(7) Uani 1 1 d . . .
N7 N 0.2426(3) -0.0417(2) 0.68386(16) 0.0406(7) Uani 1 1 d . . .
C1 C 0.2218(4) 0.2192(3) 0.87748(19) 0.0374(8) Uani 1 1 d . . .
C2 C 0.1741(4) 0.2169(3) 0.9376(2) 0.0452(9) Uani 1 1 d . . .
H2A H 0.1171 0.1642 0.9440 0.054 Uiso 1 1 calc R . .
C3 C 0.2121(5) 0.2932(3) 0.9871(2) 0.0576(12) Uani 1 1 d . . .
C4 C 0.2950(6) 0.3728(3) 0.9819(3) 0.0638(14) Uani 1 1 d . . .
H4A H 0.3194 0.4223 1.0168 0.077 Uiso 1 1 calc R . .
C5 C 0.3411(5) 0.3770(3) 0.9226(3) 0.0548(12) Uani 1 1 d . . .
C6 C 0.3046(4) 0.3025(3) 0.8709(2) 0.0432(9) Uani 1 1 d . . .
C7 C 0.4338(5) 0.3636(3) 0.7839(3) 0.0628(13) Uani 1 1 d . . .
H7A H 0.4778 0.4226 0.8047 0.075 Uiso 1 1 calc R . .
C8 C 0.4417(5) 0.3225(4) 0.7224(3) 0.0678(14) Uani 1 1 d . . .
H8A H 0.4920 0.3477 0.6930 0.081 Uiso 1 1 calc R . .
C9 C 0.3604(5) 0.2355(4) 0.7114(2) 0.0569(11) Uani 1 1 d . . .
H9A H 0.3468 0.1920 0.6730 0.068 Uiso 1 1 calc R . .
C10 C 0.3567(4) 0.0412(3) 0.85624(19) 0.0422(9) Uani 1 1 d . . .
C11 C 0.4920(4) 0.0615(3) 0.8623(2) 0.0562(11) Uani 1 1 d . . .
H11A H 0.5180 0.1152 0.8373 0.067 Uiso 1 1 calc R . .
C12 C 0.5860(5) 0.0008(4) 0.9057(3) 0.0745(16) Uani 1 1 d . . .
C13 C 0.5544(6) -0.0797(5) 0.9437(3) 0.083(2) Uani 1 1 d . . .
H13A H 0.6204 -0.1196 0.9725 0.099 Uiso 1 1 calc R . .
C14 C 0.4227(7) -0.0990(3) 0.9378(2) 0.0684(16) Uani 1 1 d . . .
C15 C 0.3248(5) -0.0399(3) 0.8957(2) 0.0510(11) Uani 1 1 d . . .
C16 C 0.1104(8) -0.1202(4) 0.9178(3) 0.086(2) Uani 1 1 d . . .
H16A H 0.1424 -0.1713 0.9507 0.104 Uiso 1 1 calc R . .
C17 C -0.0186(8) -0.0977(4) 0.8900(4) 0.095(2) Uani 1 1 d . . .
H17A H -0.0925 -0.1301 0.8994 0.114 Uiso 1 1 calc R . .
C18 C -0.0191(5) -0.0172(4) 0.8448(3) 0.0687(14) Uani 1 1 d . . .
H18A H -0.0956 0.0146 0.8185 0.082 Uiso 1 1 calc R . .
C19 C -0.0723(4) 0.2387(3) 0.7581(2) 0.0470(9) Uani 1 1 d . . .
H19A H -0.0363 0.2794 0.7968 0.056 Uiso 1 1 calc R . .
C20 C -0.2040(4) 0.2526(3) 0.7243(2) 0.0564(11) Uani 1 1 d . . .
H20A H -0.2565 0.3013 0.7397 0.068 Uiso 1 1 calc R . .
C21 C -0.2565(4) 0.1916(4) 0.6661(2) 0.0586(12) Uani 1 1 d . . .
H21A H -0.3462 0.1971 0.6432 0.070 Uiso 1 1 calc R . .
C22 C -0.1763(4) 0.1240(3) 0.6429(2) 0.0508(10) Uani 1 1 d . . .
H22A H -0.2096 0.0860 0.6025 0.061 Uiso 1 1 calc R . .
C23 C -0.0447(4) 0.1122(3) 0.6799(2) 0.0388(8) Uani 1 1 d . . .
C24 C 0.0482(4) 0.0392(3) 0.66242(19) 0.0388(8) Uani 1 1 d . . .
C25 C 0.0423(4) -0.0249(3) 0.6055(2) 0.0444(9) Uani 1 1 d . . .
H25A H -0.0273 -0.0336 0.5661 0.053 Uiso 1 1 calc R . .
C26 C 0.1657(4) -0.0722(3) 0.6221(2) 0.0412(8) Uani 1 1 d . . .
C27 C 0.2161(5) -0.1505(4) 0.5810(2) 0.0537(11) Uani 1 1 d . . .
F1 F 0.1666(3) 0.2873(2) 1.04598(14) 0.0851(9) Uani 1 1 d . . .
F2 F 0.4209(3) 0.4559(2) 0.91466(18) 0.0816(9) Uani 1 1 d . . .
F3 F 0.7168(3) 0.0219(3) 0.9117(2) 0.1167(14) Uani 1 1 d . . .
F4 F 0.3881(4) -0.1773(2) 0.97548(15) 0.0998(12) Uani 1 1 d . . .
F5 F 0.3138(5) -0.1203(3) 0.5568(3) 0.143(2) Uani 1 1 d . . .
F6 F 0.1284(4) -0.1798(4) 0.5275(3) 0.173(3) Uani 1 1 d . . .
F7 F 0.2600(7) -0.2320(3) 0.6126(2) 0.185(3) Uani 1 1 d . . .

loop_
_atom_site_aniso_label
_atom_site_aniso_U_11
_atom_site_aniso_U_22
_atom_site_aniso_U_33
_atom_site_aniso_U_23
_atom_site_aniso_U_13
_atom_site_aniso_U_12
Ir 0.03621(9) 0.03216(8) 0.02916(9) -0.00082(5) 0.00402(6) 0.00216(5)
N1 0.0433(18) 0.0431(17) 0.0376(18) 0.0044(14) 0.0068(15) 0.0001(14)
N2 0.0452(19) 0.0374(16) 0.054(2) 0.0007(15) 0.0072(16) -0.0052(14)
N3 0.054(2) 0.0411(17) 0.0402(18) 0.0002(14) 0.0136(16) -0.0014(15)
N4 0.080(3) 0.0422(18) 0.044(2) 0.0083(15) 0.0208(19) 0.0090(18)
N5 0.0428(18) 0.0352(15) 0.0354(16) -0.0012(12) 0.0038(14) 0.0044(13)
N6 0.0404(17) 0.0345(15) 0.0342(16) -0.0034(12) 0.0078(14) 0.0033(12)
N7 0.0467(19) 0.0365(16) 0.0389(17) -0.0021(13) 0.0109(15) 0.0040(14)
C1 0.037(2) 0.0355(18) 0.0336(19) -0.0038(14) -0.0020(16) 0.0069(15)
C2 0.052(2) 0.046(2) 0.034(2) 0.0011(16) 0.0050(18) 0.0092(18)
C3 0.075(3) 0.053(3) 0.039(2) -0.0051(19) 0.004(2) 0.024(2)
C4 0.074(3) 0.055(3) 0.052(3) -0.018(2) -0.006(3) 0.018(2)
C5 0.052(3) 0.034(2) 0.068(3) -0.0092(18) -0.004(2) 0.0019(17)
C6 0.044(2) 0.0370(19) 0.043(2) -0.0033(16) 0.0009(18) 0.0069(16)
C7 0.054(3) 0.050(3) 0.081(4) 0.009(2) 0.010(3) -0.011(2)
C8 0.060(3) 0.073(3) 0.075(4) 0.026(3) 0.024(3) -0.005(2)
C9 0.058(3) 0.066(3) 0.047(3) 0.012(2) 0.014(2) 0.005(2)
C10 0.047(2) 0.0401(19) 0.034(2) -0.0116(15) -0.0014(17) 0.0083(16)
C11 0.049(3) 0.052(2) 0.058(3) -0.016(2) -0.006(2) 0.011(2)
C12 0.056(3) 0.079(3) 0.071(4) -0.032(3) -0.018(3) 0.025(3)
C13 0.091(4) 0.076(4) 0.057(3) -0.018(3) -0.028(3) 0.051(3)
C14 0.111(5) 0.051(3) 0.032(2) -0.0039(19) -0.004(3) 0.032(3)
C15 0.073(3) 0.040(2) 0.034(2) -0.0032(16) 0.003(2) 0.016(2)
C16 0.132(6) 0.062(3) 0.080(4) 0.032(3) 0.055(4) 0.012(3)
C17 0.100(5) 0.078(4) 0.131(6) 0.032(4) 0.072(5) -0.003(3)
C18 0.061(3) 0.067(3) 0.086(4) 0.004(3) 0.032(3) -0.008(2)
C19 0.051(2) 0.043(2) 0.043(2) -0.0074(17) 0.0035(19) 0.0076(18)
C20 0.053(3) 0.054(3) 0.059(3) -0.009(2) 0.006(2) 0.018(2)
C21 0.039(2) 0.067(3) 0.063(3) -0.009(2) 0.000(2) 0.008(2)
C22 0.047(2) 0.051(2) 0.046(2) -0.0049(18) -0.003(2) 0.0039(18)
C23 0.041(2) 0.0383(19) 0.034(2) -0.0001(14) 0.0030(16) 0.0014(15)
C24 0.042(2) 0.0360(18) 0.035(2) -0.0020(15) 0.0040(17) 0.0000(15)
C25 0.047(2) 0.045(2) 0.036(2) -0.0095(16) 0.0005(17) 0.0010(17)
C26 0.048(2) 0.0393(19) 0.037(2) -0.0040(16) 0.0122(18) -0.0007(17)
C27 0.067(3) 0.050(2) 0.047(3) -0.012(2) 0.021(2) -0.001(2)
F1 0.124(3) 0.090(2) 0.0425(16) -0.0125(14) 0.0232(17) 0.0206(19)
F2 0.0693(19) 0.0539(16) 0.114(3) -0.0270(16) 0.0090(17) -0.0142(14)
F3 0.0521(19) 0.125(3) 0.149(4) -0.039(3) -0.022(2) 0.0319(19)
F4 0.166(3) 0.0683(19) 0.0545(18) 0.0222(15) 0.008(2) 0.041(2)
F5 0.152(4) 0.121(3) 0.205(5) -0.071(3) 0.135(4) -0.033(3)
F6 0.094(3) 0.230(5) 0.175(5) -0.166(4) -0.003(3) 0.027(3)
F7 0.388(9) 0.091(3) 0.098(3) 0.019(2) 0.107(4) 0.130(4)

loop_
_atom_type_symbol
_atom_type_description
_atom_type_scat_dispersion_real
_atom_type_scat_dispersion_imag
_atom_type_scat_source
C C 0.0033 0.0016 'International Tables Vol C Tables 4.2.6.8 and 6.1.1.4'
H H 0.0000 0.0000 'International Tables Vol C Tables 4.2.6.8 and 6.1.1.4'
N N 0.0061 0.0033 'International Tables Vol C Tables 4.2.6.8 and 6.1.1.4'
F F 0.0171 0.0103 'International Tables Vol C Tables 4.2.6.8 and 6.1.1.4'
Ir Ir -1.4442 7.9887 'International Tables Vol C Tables 4.2.6.8 and 6.1.1.4'

loop_
_geom_angle_atom_site_label_1
_geom_angle_atom_site_label_2
_geom_angle_atom_site_label_3
_geom_angle
_geom_angle_site_symmetry_1
_geom_angle_site_symmetry_3
_geom_angle_publ_flag
N1 Ir C10 94.45(15) . . ?
N1 Ir N3 173.17(13) . . ?
C10 Ir N3 80.17(16) . . ?
N1 Ir C1 80.06(14) . . ?
C10 Ir C1 87.04(14) . . ?
N3 Ir C1 95.36(14) . . ?
N1 Ir N6 94.09(12) . . ?
C10 Ir N6 98.46(13) . . ?
N3 Ir N6 90.89(12) . . ?
C1 Ir N6 172.31(13) . . ?
N1 Ir N5 95.54(12) . . ?
C10 Ir N5 169.22(14) . . ?
N3 Ir N5 90.14(13) . . ?
C1 Ir N5 98.64(12) . . ?
N6 Ir N5 76.82(11) . . ?
C9 N1 N2 106.8(3) . . ?
C9 N1 Ir 136.9(3) . . ?
N2 N1 Ir 115.7(2) . . ?
C7 N2 N1 109.6(4) . . ?
C7 N2 C6 135.4(4) . . ?
N1 N2 C6 115.0(3) . . ?
C18 N3 N4 106.4(4) . . ?
C18 N3 Ir 138.1(3) . . ?
N4 N3 Ir 115.4(3) . . ?
N3 N4 C16 108.7(4) . . ?
N3 N4 C15 115.3(3) . . ?
C16 N4 C15 136.0(4) . . ?
C19 N5 C23 118.4(3) . . ?
C19 N5 Ir 125.9(3) . . ?
C23 N5 Ir 114.6(2) . . ?
C24 N6 N7 110.4(3) . . ?
C24 N6 Ir 115.6(2) . . ?
N7 N6 Ir 133.9(2) . . ?
C26 N7 N6 104.7(3) . . ?
C2 C1 C6 116.6(3) . . ?
C2 C1 Ir 129.8(3) . . ?
C6 C1 Ir 113.5(3) . . ?
C3 C2 C1 119.7(4) . . ?
C4 C3 F1 117.7(4) . . ?
C4 C3 C2 124.0(5) . . ?
F1 C3 C2 118.3(4) . . ?
C3 C4 C5 117.0(4) . . ?
F2 C5 C4 118.9(4) . . ?
F2 C5 C6 120.0(5) . . ?
C4 C5 C6 121.1(4) . . ?
C5 C6 C1 121.6(4) . . ?
C5 C6 N2 123.0(4) . . ?
C1 C6 N2 115.4(3) . . ?
N2 C7 C8 107.6(4) . . ?
C7 C8 C9 106.8(4) . . ?
N1 C9 C8 109.2(4) . . ?
C15 C10 C11 117.6(4) . . ?
C15 C10 Ir 113.9(3) . . ?
C11 C10 Ir 128.5(3) . . ?
C12 C11 C10 118.9(5) . . ?
F3 C12 C13 118.2(5) . . ?
F3 C12 C11 118.4(6) . . ?
C13 C12 C11 123.4(5) . . ?
C14 C13 C12 117.4(5) . . ?
F4 C14 C13 118.9(5) . . ?
F4 C14 C15 119.6(6) . . ?
C13 C14 C15 121.5(5) . . ?
C14 C15 C10 121.1(5) . . ?
C14 C15 N4 123.6(5) . . ?
C10 C15 N4 115.2(4) . . ?
C17 C16 N4 108.1(5) . . ?
C16 C17 C18 106.1(5) . . ?
N3 C18 C17 110.7(5) . . ?
N5 C19 C20 123.1(4) . . ?
C19 C20 C21 117.9(4) . . ?
C22 C21 C20 119.9(4) . . ?
C21 C22 C23 119.5(4) . . ?
N5 C23 C22 121.1(4) . . ?
N5 C23 C24 114.3(3) . . ?
C22 C23 C24 124.6(4) . . ?
N6 C24 C25 109.2(3) . . ?
N6 C24 C23 117.7(3) . . ?
C25 C24 C23 133.2(4) . . ?
C26 C25 C24 102.6(3) . . ?
N7 C26 C25 113.0(3) . . ?
N7 C26 C27 119.7(4) . . ?
C25 C26 C27 127.2(4) . . ?
F7 C27 F6 105.4(5) . . ?
F7 C27 F5 102.8(5) . . ?
F6 C27 F5 104.1(5) . . ?
F7 C27 C26 115.7(4) . . ?
F6 C27 C26 112.9(4) . . ?
F5 C27 C26 114.7(4) . . ?

loop_
_geom_bond_atom_site_label_1
_geom_bond_atom_site_label_2
_geom_bond_distance
_geom_bond_site_symmetry_2
_geom_bond_publ_flag
Ir N1 2.004(3) . ?
Ir C10 2.011(4) . ?
Ir N3 2.013(3) . ?
Ir C1 2.018(3) . ?
Ir N6 2.096(3) . ?
Ir N5 2.149(3) . ?
N1 C9 1.334(5) . ?
N1 N2 1.361(4) . ?
N2 C7 1.352(6) . ?
N2 C6 1.412(5) . ?
N3 C18 1.328(6) . ?
N3 N4 1.354(5) . ?
N4 C16 1.367(6) . ?
N4 C15 1.417(6) . ?
N5 C19 1.339(5) . ?
N5 C23 1.361(5) . ?
N6 C24 1.344(5) . ?
N6 N7 1.348(4) . ?
N7 C26 1.345(5) . ?
C1 C2 1.400(5) . ?
C1 C6 1.400(5) . ?
C2 C3 1.379(6) . ?
C3 C4 1.359(7) . ?
C3 F1 1.366(5) . ?
C4 C5 1.376(8) . ?
C5 F2 1.344(5) . ?
C5 C6 1.389(6) . ?
C7 C8 1.354(7) . ?
C8 C9 1.388(7) . ?
C10 C15 1.395(6) . ?
C10 C11 1.400(6) . ?
C11 C12 1.374(6) . ?
C12 F3 1.357(6) . ?
C12 C13 1.370(9) . ?
C13 C14 1.361(9) . ?
C14 F4 1.358(6) . ?
C14 C15 1.373(6) . ?
C16 C17 1.344(9) . ?
C17 C18 1.370(7) . ?
C19 C20 1.374(6) . ?
C20 C21 1.392(6) . ?
C21 C22 1.361(6) . ?
C22 C23 1.387(6) . ?
C23 C24 1.447(5) . ?
C24 C25 1.390(5) . ?
C25 C26 1.379(5) . ?
C26 C27 1.474(6) . ?
C27 F7 1.251(6) . ?
C27 F6 1.272(6) . ?
C27 F5 1.282(6) . ?
